data_4101167
_journal_name_full 'Journal of the American Chemical Society'
_journal_paper_doi 10.1021/ja058337u
_journal_year 2006
_chemical_absolute_configuration ad
_chemical_formula_sum 'C11 H14 O3'
_chemical_formula_weight 194.22
_space_group_IT_number 19
_symmetry_cell_setting orthorhombic
_symmetry_space_group_name_Hall 'P 2ac 2ab'
_symmetry_space_group_name_H-M 'P 21 21 21'
_cell_angle_alpha 90.00
_cell_angle_beta 90.00
_cell_angle_gamma 90.00
_cell_formula_units_Z 4
_cell_length_a 6.38680(10)
_cell_length_b 11.2128(2)
_cell_length_c 13.8660(2)
_cell_measurement_temperature 100(2)
_cell_volume 993.00(3)
_diffrn_ambient_temperature 100(2)
_exptl_crystal_density_diffrn 1.299
_cod_depositor_comments
;
The following automatic conversions were performed:
'_symmetry_cell_setting' value 'Orthorhombic' changed to 'orthorhombic'
according to '/home/saulius/struct/CIF-dictionaries/cif_core.dic'
dictionary named 'cif_core.dic' version 2.4.1 from 2010-06-29.

Automatic conversion script
Id: cif_fix_enum 1527 2010-12-29 10:47:43Z saulius 
;
_cod_database_code 4101167

loop_
_symmetry_equiv_pos_as_xyz
'x, y, z'
'-x+1/2, -y, z+1/2'
'-x, y+1/2, -z+1/2'
'x+1/2, -y+1/2, -z'

loop_
_atom_site_label
_atom_site_type_symbol
_atom_site_fract_x
_atom_site_fract_y
_atom_site_fract_z
_atom_site_U_iso_or_equiv
_atom_site_adp_type
_atom_site_occupancy
_atom_site_symmetry_multiplicity
_atom_site_calc_flag
_atom_site_refinement_flags
_atom_site_disorder_assembly
_atom_site_disorder_group
O1 O 0.68256(15) -0.11541(8) 0.21529(7) 0.0225(3) Uani 1 1 d . . .
C1 C 0.8241(2) -0.06339(13) 0.28266(11) 0.0247(3) Uani 1 1 d . . .
H1A H 0.9708 -0.0795 0.2637 0.024(4) Uiso 1 1 calc R . .
H1B H 0.8002 -0.0959 0.3481 0.026(4) Uiso 1 1 calc R . .
C2 C 0.7792(2) 0.06918(14) 0.28031(10) 0.0224(3) Uani 1 1 d . . .
O2 O 0.86758(18) 0.14506(10) 0.32632(7) 0.0310(3) Uani 1 1 d . . .
C3 C 0.6014(2) 0.08800(12) 0.20837(10) 0.0198(3) Uani 1 1 d . . .
C4 C 0.3953(2) 0.08578(13) 0.26627(11) 0.0244(3) Uani 1 1 d . . .
H4A H 0.3940 0.1522 0.3122 0.030(4) Uiso 1 1 calc R . .
H4B H 0.3845 0.0102 0.3014 0.029(4) Uiso 1 1 calc R . .
H4C H 0.2765 0.0935 0.2220 0.028(4) Uiso 1 1 calc R . .
C5 C 0.6209(2) 0.20469(12) 0.15325(10) 0.0218(3) Uani 1 1 d . . .
H5A H 0.4921 0.2168 0.1148 0.023(4) Uiso 1 1 calc R . .
H5B H 0.6306 0.2710 0.2002 0.029(5) Uiso 1 1 calc R . .
C6 C 0.8066(2) 0.21024(12) 0.08706(10) 0.0198(3) Uani 1 1 d . . .
O3 O 0.87720(18) 0.30617(9) 0.06000(7) 0.0266(3) Uani 1 1 d . . .
C7 C 0.8955(2) 0.09693(13) 0.05356(10) 0.0210(3) Uani 1 1 d . . .
H7 H 1.0154 0.0995 0.0131 0.025(4) Uiso 1 1 calc R . .
C8 C 0.8164(2) -0.01002(13) 0.07695(10) 0.0189(3) Uani 1 1 d . . .
C9 C 0.9058(2) -0.12376(13) 0.03707(11) 0.0235(3) Uani 1 1 d . . .
H9A H 1.0277 -0.1054 -0.0032 0.026(4) Uiso 1 1 calc R . .
H9B H 0.7994 -0.1643 -0.0019 0.035(5) Uiso 1 1 calc R . .
H9C H 0.9486 -0.1758 0.0904 0.038(5) Uiso 1 1 calc R . .
C10 C 0.6299(2) -0.02395(12) 0.14516(10) 0.0189(3) Uani 1 1 d . . .
C11 C 0.4376(2) -0.06499(14) 0.09049(12) 0.0247(3) Uani 1 1 d . . .
H11A H 0.3250 -0.0829 0.1362 0.031(5) Uiso 1 1 calc R . .
H11B H 0.4715 -0.1368 0.0534 0.028(4) Uiso 1 1 calc R . .
H11C H 0.3919 -0.0018 0.0465 0.021(4) Uiso 1 1 calc R . .

loop_
_atom_site_aniso_label
_atom_site_aniso_U_11
_atom_site_aniso_U_22
_atom_site_aniso_U_33
_atom_site_aniso_U_23
_atom_site_aniso_U_13
_atom_site_aniso_U_12
O1 0.0234(5) 0.0182(5) 0.0259(5) 0.0053(4) -0.0004(4) 0.0001(4)
C1 0.0226(7) 0.0300(8) 0.0215(7) 0.0053(6) -0.0017(6) -0.0012(7)
C2 0.0210(7) 0.0293(8) 0.0168(7) 0.0003(6) 0.0044(6) -0.0036(6)
O2 0.0304(6) 0.0369(6) 0.0256(5) -0.0078(5) -0.0017(5) -0.0072(5)
C3 0.0183(6) 0.0199(7) 0.0213(7) 0.0002(6) 0.0017(6) -0.0012(6)
C4 0.0229(7) 0.0237(7) 0.0267(7) 0.0001(6) 0.0033(6) 0.0008(7)
C5 0.0257(8) 0.0156(7) 0.0240(7) -0.0013(6) -0.0005(7) 0.0022(7)
C6 0.0218(7) 0.0199(7) 0.0176(7) 0.0014(6) -0.0042(6) -0.0028(7)
O3 0.0316(6) 0.0205(5) 0.0277(5) 0.0035(4) 0.0006(5) -0.0052(5)
C7 0.0188(7) 0.0257(7) 0.0184(6) 0.0004(6) 0.0005(6) 0.0004(7)
C8 0.0191(7) 0.0214(7) 0.0162(7) 0.0000(5) -0.0038(6) 0.0012(6)
C9 0.0248(8) 0.0220(7) 0.0239(7) -0.0025(6) -0.0019(6) 0.0019(6)
C10 0.0186(7) 0.0159(7) 0.0220(7) 0.0040(5) -0.0004(6) -0.0008(6)
C11 0.0223(7) 0.0220(7) 0.0298(8) -0.0036(7) -0.0024(7) -0.0024(6)

loop_
_geom_bond_atom_site_label_1
_geom_bond_atom_site_label_2
_geom_bond_distance
_geom_bond_site_symmetry_2
_geom_bond_publ_flag
O1 C1 1.4245(19) . ?
O1 C10 1.4527(16) . ?
C1 C2 1.514(2) . ?
C2 O2 1.2041(19) . ?
C2 C3 1.5262(19) . ?
C3 C5 1.5204(19) . ?
C3 C10 1.5417(19) . ?
C3 C4 1.5418(19) . ?
C5 C6 1.501(2) . ?
C6 O3 1.2253(18) . ?
C6 C7 1.467(2) . ?
C7 C8 1.341(2) . ?
C8 C9 1.503(2) . ?
C8 C10 1.529(2) . ?
C10 C11 1.5150(19) . ?

loop_
_cod_related_entry_id
_cod_related_entry_database
_cod_related_entry_code
1 ChemSpider 9696025
